data_2001994
loop_
_publ_author_name
'Averbuch-Pouchot, M.-T.'
'Durif, A.'

_publ_section_title
;
 Ammonium <i>cyclo</i>-octaphosphate--telluric acid dihydrate adduct
;
_journal_issue 2
_journal_name_full 'Acta Crystallographica Section C'
_journal_page_first 361
_journal_page_last 363
_journal_paper_doi 10.1107/S0108270192009466
_journal_volume 49
_journal_year 1993
_chemical_formula_moiety 'H32 N8 O24 P8,H6 O6 Te,2(H2 O)'
_chemical_formula_sum 'H42 N8 O32 P8 Te'
_chemical_formula_weight 1041.752
_space_group_IT_number 2
_space_group_name_Hall '-P 1'
_space_group_name_H-M_alt 'P -1'
_symmetry_cell_setting triclinic
_symmetry_space_group_name_Hall '-P 1'
_symmetry_space_group_name_H-M 'P -1'
_atom_type_scat_source IntTabIV
_cell_angle_alpha 117.15(4)
_cell_angle_beta 109.72(4)
_cell_angle_gamma 90.54(4)
_cell_formula_units_Z 2
_cell_length_a 15.146(6)
_cell_length_b 11.049(6)
_cell_length_c 12.189(6)
_cell_measurement_reflns_used 18
_cell_measurement_temperature 295
_cell_measurement_theta_max 12
_cell_measurement_theta_min 10
_cell_volume 1676(4)
_diffrn_measurement_device 'Enraf-Nonius CAD4'
_diffrn_measurement_method \w
_diffrn_radiation_type 'Ag K\a'
_diffrn_radiation_wavelength 0.5608
_diffrn_reflns_av_R_equivalents 0.014
_diffrn_reflns_limit_h_max 22
_diffrn_reflns_limit_h_min -22
_diffrn_reflns_limit_k_max 16
_diffrn_reflns_limit_k_min -16
_diffrn_reflns_limit_l_max 18
_diffrn_reflns_limit_l_min 0
_diffrn_reflns_number 12440
_diffrn_reflns_theta_max 30
_diffrn_standards_decay_% 0
_diffrn_standards_interval_count '400 (orientation)'
_diffrn_standards_interval_time '60 (intensity)'
_diffrn_standards_number '2 orientation, 2 intensity'
_exptl_absorpt_coefficient_mu 0.741
_exptl_absorpt_correction_type none
_exptl_crystal_colour Colorless
_exptl_crystal_density_diffrn 2.064
_exptl_crystal_description 'Elongated prism'
_exptl_crystal_size_max 0.35
_exptl_crystal_size_mid 0.24
_exptl_crystal_size_min 0.16
_refine_diff_density_max 1.17
_refine_diff_density_min -0.65
_refine_ls_extinction_coef 3.57E-8
_refine_ls_extinction_method 'Stout & Jensen (1968)'
_refine_ls_goodness_of_fit_obs 1.559
_refine_ls_hydrogen_treatment 'H atoms refined with B~iso~'
_refine_ls_number_parameters 611
_refine_ls_number_reflns '6268 [I>4\s(I)]'
_refine_ls_R_factor_obs 0.031
_refine_ls_shift/esd_max '0.20 [B of H(3N5)]'
_refine_ls_structure_factor_coef F
_refine_ls_weighting_scheme unit
_refine_ls_wR_factor_obs 0.033
_reflns_number_observed 6603
_reflns_number_total 11957
_reflns_observed_criterion I>3\s(I)
_cod_data_source_file pa1019.cif
_cod_data_source_block pa1019_structure_1_of_1
_cod_depositor_comments
;
The following automatic conversions were performed:

'_refine_ls_weighting_scheme' value '1' was changed to 'unit'.

Automatic conversion script
Id: cif_fix_values 3143 2015-03-26 13:38:13Z robertas 
;
_cod_database_code 2001994

loop_
_space_group_symop_id
_space_group_symop_operation_xyz
1 x,y,z
2 -x,-y,-z

loop_
_atom_site_label
_atom_site_fract_x
_atom_site_fract_y
_atom_site_fract_z
Te .25287(2) .24049(3) .23927(2)
P(1) .88347(6) .17593(8) .74808(7)
P(2) .94176(6) .92558(9) .25150(8)
P(3) .95336(6) .22344(9) .41665(8)
P(4) .19383(6) -.24344(9) .47118(8)
P(5) .45265(6) .71825(9) .92356(8)
P(6) .70275(6) .27937(9) -.02002(8)
P(7) .38639(6) .67924(8) .25312(7)
P(8) -.55797(6) -.56921(8) -.26390(7)
O(1) .3590(2) .3856(3) -.6880(2)
O(2) .1652(2) .3648(3) -.7502(3)
O(3) .2294(2) .2064(3) -.9376(2)
O(4) -.1472(2) -.0957(3) -.1693(2)
O(5) .6585(2) .8831(3) .7724(3)
O(6) .7241(2) .7275(3) .5851(2)
O(E11) .0777(2) -.2738(3) -.8929(2)
O(E12) .8153(2) .0467(3) .6932(3)
O(L12) .9691(2) .1356(3) .6975(2)
O(L14) .1620(2) .7370(2) .3243(2)
O(E21) -.0606(2) -.0610(3) -.8651(2)
O(E22) -.1433(3) -.1501(5) -.7595(3)
O(L23) .9687(3) .0711(3) .3816(3)
O(E31) .9499(3) .6893(4) .5128(4)
O(E32) -.1162(2) .2274(3) -.7005(2)
O(L34) .0878(2) .7365(3) .4713(3)
O(E41) -.2326(2) .3668(3) -.4675(2)
O(E42) -.2489(3) .1042(3) .4269(3)
O(L56) .3839(2) -.3301(3) -.0231(2)
O(L58) .4926(2) -.4214(2) -.1350(2)
O(E51) .5358(2) -.1788(3) .0391(3)
O(E52) .3949(2) -.2569(3) -.1857(2)
O(L67) .6573(2) .2395(2) -.1746(2)
O(E61) .7232(2) .1509(3) .9832(2)
O(E62) .2210(2) .5937(4) .9432(3)
O(L78) .5153(2) .3395(2) -.2274(2)
O(E71) .5905(2) .2228(3) .6042(2)
O(E72) .6735(2) .4599(3) -.1889(2)
O(E81) .5583(2) .5671(3) .3848(2)
O(E82) .3492(2) .3830(3) .7343(2)
O(W1) .4474(3) .0114(5) .6797(3)
O(W2) .9697(3) .4980(5) .1931(4)
N(1) .3952(3) .0482(4) .4397(4)
N(2) .1134(3) .4554(4) .0508(3)
N(3) .1923(3) .1621(4) .5598(3)
N(4) .6878(2) .6619(3) .0712(3)
N(5) -.4495(3) .3203(4) -.5881(3)
N(6) .6953(3) .0292(4) .1378(3)
N(7) .0465(3) .8182(4) .9089(3)
N(8) .1983(3) .5328(4) .6332(3)
H(1) .647(4) .572(6) .727(5)
H(2) .183(5) .441(6) .315(6)
H(3) .817(4) .840(6) -.011(5)
H(4) .161(4) .051(6) .212(5)
H(5) .685(4) .959(6) .839(5)
H(6) .324(4) .332(6) .468(5)
H(1W1) .615(4) .025(6) .355(5)
H(2W1) -.455(4) .931(6) .242(6)
H(1W2) .090(4) .511(6) .838(5)
H(2W2) .025(5) .466(7) .732(6)
H(1N1) .620(6) .032(8) .580(7)
H(2N1) .431(5) .110(7) .508(6)
H(3N1) .365(5) .074(7) .410(6)
H(4N1) .575(5) -.022(7) .625(6)
H(1N2) .109(5) .529(7) .077(7)
H(2N2) .161(6) .449(9) .083(8)
H(3N2) .933(5) .610(7) .022(6)
H(4N2) .910(5) .538(7) .899(6)
H(1N3) .249(4) .221(6) .609(5)
H(2N3) .198(4) .089(6) .492(5)
H(3N3) .823(4) .869(6) .394(5)
H(4N3) .148(5) .201(6) .536(6)
H(1N4) .323(4) .384(6) .890(6)
H(2N4) .744(4) .719(6) .120(5)
H(3N4) .682(4) .598(5) -.010(5)
H(4N4) .645(4) .708(6) .071(5)
H(1N5) .410(5) .680(7) .546(6)
H(2N5) .553(7) .413(9) .403(8)
H(3N5) .466(5) .663(7) .518(6)
H(4N5) .465(5) .736(7) .649(6)
H(1N6) .355(4) .042(6) .913(5)
H(2N6) .266(6) .961(8) .899(7)
H(3N6) .676(5) .102(7) .156(7)
H(4N6) .274(5) -.026(7) .800(6)
H(1N7) .052(6) .785(9) .958(8)
H(2N7) .001(6) .810(8) .875(7)
H(3N7) .072(6) .784(8) .848(7)
H(4N7) .946(5) .085(7) .066(6)
H(1N8) .857(4) .552(5) .432(5)
H(2N8) .179(4) .608(6) .676(5)
H(3N8) .238(4) .507(6) .673(5)
H(4N8) .781(5) .447(7) .419(6)
